data_7035434
loop_
_publ_author_name
'Di Nicola, Francesco Paolo'
'Lanzi, Massimiliano'
'Marchetti, Fabio'
'Pampaloni, Guido'
'Zacchini, Stefano'

_publ_section_title
;
 Is bond stretch isomerism in mononuclear transition metal complexes a
 real issue? The misleading case of the MoCl5/tetrahydropyran reaction
 system.
;
_journal_issue 28
_journal_name_full 'Dalton transactions (Cambridge, England : 2003)'
_journal_page_first 12653
_journal_page_last 12659
_journal_paper_doi 10.1039/c5dt01378j
_journal_volume 44
_journal_year 2015
_chemical_formula_sum 'C10 H20 Cl4 Mo O2'
_chemical_formula_weight 410.00
_chemical_name_systematic
; 
 ? 
;
_space_group_IT_number 43
_symmetry_cell_setting orthorhombic
_symmetry_space_group_name_Hall 'F 2 -2d'
_symmetry_space_group_name_H-M 'F d d 2'
_atom_sites_solution_hydrogens geom
_atom_sites_solution_primary direct
_atom_sites_solution_secondary difmap
_audit_creation_method SHELXL-97
_audit_update_record
;
2015-01-12 deposited with the CCDC.
2015-06-02 downloaded from the CCDC.
;
_cell_angle_alpha 90.00
_cell_angle_beta 90.00
_cell_angle_gamma 90.00
_cell_formula_units_Z 8
_cell_length_a 34.242(5)
_cell_length_b 7.4150(11)
_cell_length_c 12.1939(18)
_cell_measurement_reflns_used 1120
_cell_measurement_temperature 100(2)
_cell_measurement_theta_max 20.0365
_cell_measurement_theta_min 2.379
_cell_volume 3096.1(8)
_computing_cell_refinement 'APEX2 (Bruker AXS, 2006)'
_computing_data_collection 'APEX2 (Bruker AXS, 2006)'
_computing_data_reduction 'SAINT (Bruker AXS, 2004)'
_computing_molecular_graphics 'ORTEPII (Johnson, 1996)'
_computing_publication_material 'XCIF (Bruker AXS, 2001)'
_computing_structure_refinement 'SHELXL-97 (Sheldrick, 1997)'
_computing_structure_solution 'SHELXS-97 (Sheldrick, 1990)'
_diffrn_ambient_temperature 100(2)
_diffrn_measured_fraction_theta_full 1.000
_diffrn_measured_fraction_theta_max 1.000
_diffrn_measurement_device_type 'CCD area detector'
_diffrn_measurement_method 'phi and omega scans'
_diffrn_radiation_monochromator graphite
_diffrn_radiation_source 'fine-focus sealed tube'
_diffrn_radiation_type MoK\a
_diffrn_radiation_wavelength 0.71073
_diffrn_reflns_av_R_equivalents 0.0724
_diffrn_reflns_av_unetI/netI 0.0556
_diffrn_reflns_limit_h_max 43
_diffrn_reflns_limit_h_min -43
_diffrn_reflns_limit_k_max 9
_diffrn_reflns_limit_k_min -9
_diffrn_reflns_limit_l_max 15
_diffrn_reflns_limit_l_min -15
_diffrn_reflns_number 8251
_diffrn_reflns_theta_full 26.98
_diffrn_reflns_theta_max 26.98
_diffrn_reflns_theta_min 2.38
_exptl_absorpt_coefficient_mu 1.526
_exptl_absorpt_correction_T_max 0.8501
_exptl_absorpt_correction_T_min 0.7603
_exptl_absorpt_correction_type empirical
_exptl_absorpt_process_details
; 
 Data were corrected for Lorentz polarization and absorption
 effects (empirical absorption correction SADABS).
 R(int) =  0.1330 (selected reflections only, before parameter refinement)
 R(int) =  0.0641 (selected reflections only, after parameter refinement)
;
_exptl_crystal_colour orange
_exptl_crystal_density_diffrn 1.759
_exptl_crystal_density_method 'not measured'
_exptl_crystal_description plate
_exptl_crystal_F_000 1648
_exptl_crystal_size_max 0.19
_exptl_crystal_size_mid 0.18
_exptl_crystal_size_min 0.11
_refine_diff_density_max 0.624
_refine_diff_density_min -0.864
_refine_diff_density_rms 0.124
_refine_ls_abs_structure_details 'Flack H D (1983), Acta Cryst. A39, 876-881'
_refine_ls_abs_structure_Flack 0.98(10)
_refine_ls_extinction_method none
_refine_ls_goodness_of_fit_ref 1.085
_refine_ls_hydrogen_treatment constr
_refine_ls_matrix_type full
_refine_ls_number_parameters 79
_refine_ls_number_reflns 1691
_refine_ls_number_restraints 1
_refine_ls_restrained_S_all 1.085
_refine_ls_R_factor_all 0.0540
_refine_ls_R_factor_gt 0.0433
_refine_ls_shift/su_max 0.000
_refine_ls_shift/su_mean 0.000
_refine_ls_structure_factor_coef Fsqd
_refine_ls_weighting_details 'calc w=1/[\s^2^(Fo^2^)+(0.0577P)^2^+1.8509P] where P=(Fo^2^+2Fc^2^)/3'
_refine_ls_weighting_scheme calc
_refine_ls_wR_factor_gt 0.1039
_refine_ls_wR_factor_ref 0.1096
_reflns_number_gt 1470
_reflns_number_total 1691
_reflns_threshold_expression >2sigma(I)
_cod_data_source_file c5dt01378j1.cif
_cod_data_source_block 1b
_cod_depositor_comments
;
The following automatic conversions were performed:

'_symmetry_cell_setting' value 'Orthorhombic' changed to
'orthorhombic' according to
/usr/data/users/saulius/crontab/automatic-downloads/rss-feeds/RSC/lib/dictionaries/cif_core.dic
dictionary named 'cif_core.dic' version 2.4.2 from 2011-04-26.

Automatic conversion script
Id: cif_fix_values 3271 2015-04-21 07:52:19Z andrius 

 Adding full bibliography for 7035429--7035437.cif.
;
_cod_original_cell_volume 3096.0(8)
_cod_original_sg_symbol_H-M Fdd2
_cod_database_code 7035434

loop_
_symmetry_equiv_pos_as_xyz
'x, y, z'
'-x, -y, z'
'x+1/4, -y+1/4, z+1/4'
'-x+1/4, y+1/4, z+1/4'
'x, y+1/2, z+1/2'
'-x, -y+1/2, z+1/2'
'x+1/4, -y+3/4, z+3/4'
'-x+1/4, y+3/4, z+3/4'
'x+1/2, y, z+1/2'
'-x+1/2, -y, z+1/2'
'x+3/4, -y+1/4, z+3/4'
'-x+3/4, y+1/4, z+3/4'
'x+1/2, y+1/2, z'
'-x+1/2, -y+1/2, z'
'x+3/4, -y+3/4, z+1/4'
'-x+3/4, y+3/4, z+1/4'

loop_
_atom_site_label
_atom_site_type_symbol
_atom_site_fract_x
_atom_site_fract_y
_atom_site_fract_z
_atom_site_U_iso_or_equiv
_atom_site_adp_type
_atom_site_occupancy
_atom_site_symmetry_multiplicity
_atom_site_calc_flag
_atom_site_refinement_flags
C1 C 0.54117(16) 0.6790(7) 0.3623(6) 0.0181(12) Uani 1 1 d .
H1A H 0.5301 0.6201 0.2964 0.022 Uiso 1 1 calc R
H1B H 0.5298 0.6202 0.4278 0.022 Uiso 1 1 calc R
C2 C 0.58446(16) 0.6551(8) 0.3632(6) 0.0221(13) Uani 1 1 d .
H2A H 0.5908 0.5249 0.3605 0.027 Uiso 1 1 calc R
H2B H 0.5952 0.7046 0.4323 0.027 Uiso 1 1 calc R
C3 C 0.60323(16) 0.7495(8) 0.2667(5) 0.0230(15) Uani 1 1 d .
H3A H 0.5962 0.6857 0.1982 0.028 Uiso 1 1 calc R
H3B H 0.6320 0.7451 0.2746 0.028 Uiso 1 1 calc R
C4 C 0.59009(17) 0.9453(8) 0.2590(6) 0.0238(13) Uani 1 1 d .
H4A H 0.6017 1.0153 0.3200 0.029 Uiso 1 1 calc R
H4B H 0.5994 0.9980 0.1891 0.029 Uiso 1 1 calc R
C5 C 0.54593(16) 0.9583(8) 0.2647(5) 0.0183(12) Uani 1 1 d .
H5A H 0.5381 1.0869 0.2653 0.022 Uiso 1 1 calc R
H5B H 0.5345 0.9014 0.1987 0.022 Uiso 1 1 calc R
Cl1 Cl 0.53737(5) 0.8572(2) 0.61726(18) 0.0413(5) Uani 1 1 d .
Cl2 Cl 0.54576(4) 1.23584(17) 0.47986(11) 0.0200(3) Uani 1 1 d .
Mo1 Mo 0.5000 1.0000 0.49590(4) 0.0217(2) Uani 1 2 d S
O1 O 0.53085(10) 0.8701(5) 0.3621(3) 0.0162(8) Uani 1 1 d .

loop_
_atom_site_aniso_label
_atom_site_aniso_U_11
_atom_site_aniso_U_22
_atom_site_aniso_U_33
_atom_site_aniso_U_23
_atom_site_aniso_U_13
_atom_site_aniso_U_12
C1 0.018(3) 0.013(3) 0.023(3) -0.003(2) -0.001(3) -0.001(2)
C2 0.024(3) 0.016(3) 0.026(3) 0.003(3) 0.000(3) -0.001(2)
C3 0.017(3) 0.025(3) 0.027(4) -0.006(3) 0.003(2) 0.001(3)
C4 0.022(3) 0.027(3) 0.022(3) 0.003(3) -0.001(3) -0.003(2)
C5 0.019(3) 0.024(3) 0.013(3) 0.000(2) 0.003(2) -0.001(2)
Cl1 0.0480(11) 0.0378(11) 0.0381(10) 0.0038(9) 0.0014(9) -0.0019(9)
Cl2 0.0213(7) 0.0166(7) 0.0220(8) 0.0017(6) -0.0029(5) -0.0029(5)
Mo1 0.0212(4) 0.0254(4) 0.0184(3) 0.000 0.000 -0.0075(4)
O1 0.019(2) 0.017(2) 0.0124(19) -0.0021(17) 0.0032(18) -0.0031(16)

loop_
_atom_type_symbol
_atom_type_description
_atom_type_scat_dispersion_real
_atom_type_scat_dispersion_imag
_atom_type_scat_source
C C 0.0033 0.0016 'International Tables Vol C Tables 4.2.6.8 and 6.1.1.4'
H H 0.0000 0.0000 'International Tables Vol C Tables 4.2.6.8 and 6.1.1.4'
O O 0.0106 0.0060 'International Tables Vol C Tables 4.2.6.8 and 6.1.1.4'
Cl Cl 0.1484 0.1585 'International Tables Vol C Tables 4.2.6.8 and 6.1.1.4'
Mo Mo -1.6832 0.6857 'International Tables Vol C Tables 4.2.6.8 and 6.1.1.4'

loop_
_geom_angle_atom_site_label_1
_geom_angle_atom_site_label_2
_geom_angle_atom_site_label_3
_geom_angle
_geom_angle_site_symmetry_1
_geom_angle_site_symmetry_3
O1 C1 C2 110.8(4) . .
O1 C1 H1A 109.5 . .
C2 C1 H1A 109.5 . .
O1 C1 H1B 109.5 . .
C2 C1 H1B 109.5 . .
H1A C1 H1B 108.1 . .
C1 C2 C3 111.2(5) . .
C1 C2 H2A 109.4 . .
C3 C2 H2A 109.4 . .
C1 C2 H2B 109.4 . .
C3 C2 H2B 109.4 . .
H2A C2 H2B 108.0 . .
C2 C3 C4 111.3(5) . .
C2 C3 H3A 109.4 . .
C4 C3 H3A 109.4 . .
C2 C3 H3B 109.4 . .
C4 C3 H3B 109.4 . .
H3A C3 H3B 108.0 . .
C5 C4 C3 110.6(5) . .
C5 C4 H4A 109.5 . .
C3 C4 H4A 109.5 . .
C5 C4 H4B 109.5 . .
C3 C4 H4B 109.5 . .
H4A C4 H4B 108.1 . .
O1 C5 C4 111.3(5) . .
O1 C5 H5A 109.4 . .
C4 C5 H5A 109.4 . .
O1 C5 H5B 109.4 . .
C4 C5 H5B 109.4 . .
H5A C5 H5B 108.0 . .
O1 Mo1 O1 82.4(2) . 2_675
O1 Mo1 Cl1 172.66(12) . 2_675
O1 Mo1 Cl1 90.52(11) 2_675 2_675
O1 Mo1 Cl1 90.52(11) . .
O1 Mo1 Cl1 172.66(12) 2_675 .
Cl1 Mo1 Cl1 96.59(11) 2_675 .
O1 Mo1 Cl2 86.74(10) . .
O1 Mo1 Cl2 86.10(10) 2_675 .
Cl1 Mo1 Cl2 94.85(6) 2_675 .
Cl1 Mo1 Cl2 91.48(6) . .
O1 Mo1 Cl2 86.10(10) . 2_675
O1 Mo1 Cl2 86.74(10) 2_675 2_675
Cl1 Mo1 Cl2 91.48(6) 2_675 2_675
Cl1 Mo1 Cl2 94.85(6) . 2_675
Cl2 Mo1 Cl2 170.48(7) . 2_675
C5 O1 C1 110.7(4) . .
C5 O1 Mo1 126.1(3) . .
C1 O1 Mo1 123.1(4) . .

loop_
_geom_bond_atom_site_label_1
_geom_bond_atom_site_label_2
_geom_bond_distance
_geom_bond_site_symmetry_2
C1 O1 1.461(6) .
C1 C2 1.493(7) .
C1 H1A 0.9900 .
C1 H1B 0.9900 .
C2 C3 1.513(9) .
C2 H2A 0.9900 .
C2 H2B 0.9900 .
C3 C4 1.523(9) .
C3 H3A 0.9900 .
C3 H3B 0.9900 .
C4 C5 1.517(8) .
C4 H4A 0.9900 .
C4 H4B 0.9900 .
C5 O1 1.451(7) .
C5 H5A 0.9900 .
C5 H5B 0.9900 .
Cl1 Mo1 2.224(2) .
Cl2 Mo1 2.3562(13) .
Mo1 O1 2.169(4) .
Mo1 O1 2.169(4) 2_675
Mo1 Cl1 2.224(2) 2_675
Mo1 Cl2 2.3562(13) 2_675

loop_
_geom_torsion_atom_site_label_1
_geom_torsion_atom_site_label_2
_geom_torsion_atom_site_label_3
_geom_torsion_atom_site_label_4
_geom_torsion
_geom_torsion_site_symmetry_1
O1 C1 C2 C3 -56.9(7) .
C1 C2 C3 C4 51.7(7) .
C2 C3 C4 C5 -50.2(7) .
C3 C4 C5 O1 54.8(7) .
C4 C5 O1 C1 -60.4(6) .
C4 C5 O1 Mo1 116.3(4) .
C2 C1 O1 C5 61.3(7) .
C2 C1 O1 Mo1 -115.5(5) .
O1 Mo1 O1 C5 45.2(3) 2_675
Cl1 Mo1 O1 C5 61.4(11) 2_675
Cl1 Mo1 O1 C5 -132.8(4) .
Cl2 Mo1 O1 C5 -41.3(4) .
Cl2 Mo1 O1 C5 132.4(4) 2_675
O1 Mo1 O1 C1 -138.6(4) 2_675
Cl1 Mo1 O1 C1 -122.3(9) 2_675
Cl1 Mo1 O1 C1 43.5(4) .
Cl2 Mo1 O1 C1 135.0(4) .
Cl2 Mo1 O1 C1 -51.3(4) 2_675
